data_7050243
loop_
_publ_author_name
'Scott, Janet L.'
'Yamada, Tomohiko'
'Tanaka, Koichi'

_publ_section_title
;
 Guest specific solid-state fluorescence rationalised by reference to
 solid-state structures and specific intermolecular interactions
;
_journal_issue 4
_journal_name_full 'New Journal of Chemistry'
_journal_page_first 447
_journal_paper_doi 10.1039/b312931d
_journal_volume 28
_journal_year 2004
_chemical_formula_moiety 'C43 H28 O3 . C7 H7 N1 O1'
_chemical_formula_sum 'C50 H35 N O4'
_chemical_formula_weight 713.79
_chemical_name_systematic
;
2,7-bis-(3-hydroxy-3,3-diphenyl-prop-1-ynyl)-fluoren-9-one 3-acetylpyridine
solvate
;
_space_group_IT_number 14
_symmetry_cell_setting monoclinic
_symmetry_space_group_name_Hall '-P 2ybc'
_symmetry_space_group_name_H-M 'P 1 21/c 1'
_atom_sites_solution_hydrogens geom
_atom_sites_solution_primary direct
_atom_sites_solution_secondary difmap
_audit_creation_method SHELXL-97
_cell_angle_alpha 90.00
_cell_angle_beta 92.5690(10)
_cell_angle_gamma 90.00
_cell_formula_units_Z 4
_cell_length_a 16.9301(4)
_cell_length_b 8.5045(2)
_cell_length_c 25.5885(6)
_cell_measurement_temperature 123(2)
_cell_volume 3680.58(15)
_computing_cell_refinement 'Nonius Collect'
_computing_data_collection 'Nonius Collect'
_computing_data_reduction 'Nonius Collect'
_computing_molecular_graphics XSeed
_computing_structure_refinement 'SHELXL-97 (Sheldrick, 1997)'
_computing_structure_solution 'SHELXS-97 (Sheldrick, 1990)'
_diffrn_ambient_temperature 123(2)
_diffrn_measured_fraction_theta_full 0.987
_diffrn_measured_fraction_theta_max 0.987
_diffrn_measurement_device_type 'Enraf Nonius Kappa CCD'
_diffrn_measurement_method 'phi and omega scans'
_diffrn_radiation_monochromator graphite
_diffrn_radiation_source 'fine-focus sealed tube'
_diffrn_radiation_type MoK\a
_diffrn_radiation_wavelength 0.71073
_diffrn_reflns_av_R_equivalents 0.0000
_diffrn_reflns_av_sigmaI/netI 0.1664
_diffrn_reflns_limit_h_max 22
_diffrn_reflns_limit_h_min 0
_diffrn_reflns_limit_k_max 11
_diffrn_reflns_limit_k_min 0
_diffrn_reflns_limit_l_max 33
_diffrn_reflns_limit_l_min -33
_diffrn_reflns_number 9007
_diffrn_reflns_theta_full 28.27
_diffrn_reflns_theta_max 28.27
_diffrn_reflns_theta_min 2.78
_exptl_absorpt_coefficient_mu 0.081
_exptl_absorpt_correction_T_max 0.9919
_exptl_absorpt_correction_T_min 0.9761
_exptl_absorpt_correction_type none
_exptl_crystal_colour yellow/orange
_exptl_crystal_density_diffrn 1.288
_exptl_crystal_density_method 'not measured'
_exptl_crystal_description 'thin plates'
_exptl_crystal_F_000 1496
_exptl_crystal_size_max 0.30
_exptl_crystal_size_mid 0.30
_exptl_crystal_size_min 0.10
_refine_diff_density_max 0.262
_refine_diff_density_min -0.323
_refine_diff_density_rms 0.058
_refine_ls_extinction_method none
_refine_ls_goodness_of_fit_ref 0.962
_refine_ls_hydrogen_treatment mixed
_refine_ls_matrix_type full
_refine_ls_number_parameters 505
_refine_ls_number_reflns 9007
_refine_ls_number_restraints 0
_refine_ls_restrained_S_all 0.962
_refine_ls_R_factor_all 0.1821
_refine_ls_R_factor_gt 0.0606
_refine_ls_shift/su_max 0.000
_refine_ls_shift/su_mean 0.000
_refine_ls_structure_factor_coef Fsqd
_refine_ls_weighting_details 'calc w=1/[\s^2^(Fo^2^)+(0.0472P)^2^+0.0000P] where P=(Fo^2^+2Fc^2^)/3'
_refine_ls_weighting_scheme calc
_refine_ls_wR_factor_gt 0.0974
_refine_ls_wR_factor_ref 0.1266
_reflns_number_gt 4139
_reflns_number_total 9007
_reflns_threshold_expression >2sigma(I)
_cod_data_source_file b312931d.txt
_cod_data_source_block compound_2
_cod_depositor_comments
;
The following automatic conversions were performed:
'_symmetry_cell_setting' value 'Monoclinic' changed to 'monoclinic'
according to '/home/saulius/struct/CIF-dictionaries/cif_core.dic'
dictionary named 'cif_core.dic' version 2.4.1 from 2010-06-29.

Automatic conversion script
Id: cif_fix_enum 1527 2010-12-29 10:47:43Z saulius 
;
_cod_original_sg_symbol_H-M P2(1)/c
_cod_database_code 7050243

loop_
_symmetry_equiv_pos_as_xyz
'x, y, z'
'-x, y+1/2, -z+1/2'
'-x, -y, -z'
'x, -y-1/2, z-1/2'

loop_
_atom_site_label
_atom_site_type_symbol
_atom_site_fract_x
_atom_site_fract_y
_atom_site_fract_z
_atom_site_U_iso_or_equiv
_atom_site_adp_type
_atom_site_occupancy
_atom_site_symmetry_multiplicity
_atom_site_calc_flag
_atom_site_refinement_flags
_atom_site_disorder_assembly
_atom_site_disorder_group
O2 O 0.26227(10) 0.10277(19) 0.15714(5) 0.0259(4) Uani 1 1 d . . .
O1 O 0.59746(9) 0.42361(18) 0.34278(5) 0.0307(4) Uani 1 1 d . . .
O3 O 0.75904(10) 1.01287(18) 0.61436(5) 0.0275(4) Uani 1 1 d . . .
C8 C 0.61358(13) 0.6472(2) 0.43999(7) 0.0198(5) Uani 1 1 d . . .
H8 H 0.6650 0.6321 0.4274 0.024 Uiso 1 1 calc R . .
C12 C 0.47279(12) 0.5909(2) 0.43490(7) 0.0162(5) Uani 1 1 d . . .
C21 C 0.66602(14) 0.8305(2) 0.50860(8) 0.0210(5) Uani 1 1 d . . .
C51 C 0.13894(13) 0.1797(2) 0.19202(7) 0.0185(5) Uani 1 1 d . . .
C7 C 0.60167(13) 0.7477(2) 0.48228(7) 0.0193(5) Uani 1 1 d . . .
C46 C 0.88829(14) 0.8363(2) 0.60871(8) 0.0252(6) Uani 1 1 d . . .
H46 H 0.8607 0.8482 0.6400 0.030 Uiso 1 1 calc R . .
C11 C 0.41657(13) 0.4961(2) 0.40204(7) 0.0171(5) Uani 1 1 d . . .
C56 C 0.08549(13) 0.1903(2) 0.23163(8) 0.0232(5) Uani 1 1 d . . .
H56 H 0.0979 0.1427 0.2646 0.028 Uiso 1 1 calc R . .
C61 C 0.19896(12) -0.0810(2) 0.21483(8) 0.0191(5) Uani 1 1 d . . .
C23 C 0.77948(13) 0.9940(2) 0.56126(7) 0.0201(5) Uani 1 1 d . . .
C22 C 0.71685(14) 0.9011(3) 0.53201(8) 0.0222(5) Uani 1 1 d . . .
C6 C 0.52477(13) 0.7692(2) 0.49930(8) 0.0227(5) Uani 1 1 d . . .
H6 H 0.5167 0.8390 0.5275 0.027 Uiso 1 1 calc R . .
C5 C 0.46015(13) 0.6914(2) 0.47608(7) 0.0221(5) Uani 1 1 d . . .
H5 H 0.4085 0.7070 0.4882 0.026 Uiso 1 1 calc R . .
C3 C 0.29688(13) 0.3935(2) 0.36342(8) 0.0218(5) Uani 1 1 d . . .
H3 H 0.2409 0.3840 0.3631 0.026 Uiso 1 1 calc R . .
C10 C 0.45879(13) 0.4182(2) 0.36401(7) 0.0187(5) Uani 1 1 d . . .
C54 C -0.00408(14) 0.3370(3) 0.17554(8) 0.0296(6) Uani 1 1 d . . .
H54 H -0.0528 0.3912 0.1699 0.036 Uiso 1 1 calc R . .
C32 C 0.75211(13) 1.1972(3) 0.48870(8) 0.0249(6) Uani 1 1 d . . .
H32 H 0.7177 1.1244 0.4711 0.030 Uiso 1 1 calc R . .
C25 C 0.26116(13) 0.1688(2) 0.24759(8) 0.0211(5) Uani 1 1 d . . .
C26 C 0.21685(13) 0.0911(2) 0.20303(7) 0.0191(5) Uani 1 1 d . . .
C1 C 0.42107(13) 0.3291(2) 0.32574(8) 0.0217(5) Uani 1 1 d . . .
H1 H 0.4506 0.2760 0.3004 0.026 Uiso 1 1 calc R . .
C24 C 0.29609(13) 0.2331(2) 0.28298(8) 0.0212(5) Uani 1 1 d . . .
C44 C 0.99989(14) 0.7352(3) 0.56448(9) 0.0327(6) Uani 1 1 d . . .
H44 H 1.0486 0.6797 0.5651 0.039 Uiso 1 1 calc R . .
C31 C 0.78996(13) 1.1557(2) 0.53562(8) 0.0214(5) Uani 1 1 d . . .
C13 C 0.54888(13) 0.5703(2) 0.41690(7) 0.0177(5) Uani 1 1 d . . .
C41 C 0.85727(13) 0.9011(2) 0.56261(8) 0.0200(5) Uani 1 1 d . . .
C9 C 0.54408(14) 0.4615(2) 0.37083(8) 0.0217(5) Uani 1 1 d . . .
C2 C 0.33821(13) 0.3175(2) 0.32462(7) 0.0196(5) Uani 1 1 d . . .
C36 C 0.84031(13) 1.2643(3) 0.56091(8) 0.0274(6) Uani 1 1 d . . .
H36 H 0.8669 1.2375 0.5932 0.033 Uiso 1 1 calc R . .
C52 C 0.11961(13) 0.2473(2) 0.14390(8) 0.0237(5) Uani 1 1 d . . .
H52 H 0.1553 0.2401 0.1164 0.028 Uiso 1 1 calc R . .
C4 C 0.33520(13) 0.4822(2) 0.40232(7) 0.0208(5) Uani 1 1 d . . .
H4 H 0.3062 0.5323 0.4286 0.025 Uiso 1 1 calc R . .
C66 C 0.16872(13) -0.1747(3) 0.17407(8) 0.0277(6) Uani 1 1 d . . .
H66 H 0.1602 -0.1306 0.1402 0.033 Uiso 1 1 calc R . .
C45 C 0.95941(15) 0.7540(3) 0.60990(9) 0.0326(6) Uani 1 1 d . . .
H45 H 0.9802 0.7108 0.6419 0.039 Uiso 1 1 calc R . .
C55 C 0.01498(14) 0.2687(3) 0.22366(8) 0.0294(6) Uani 1 1 d . . .
H55 H -0.0207 0.2762 0.2512 0.035 Uiso 1 1 calc R . .
C53 C 0.04832(14) 0.3254(3) 0.13591(8) 0.0290(6) Uani 1 1 d . . .
H53 H 0.0353 0.3715 0.1028 0.035 Uiso 1 1 calc R . .
C43 C 0.96862(15) 0.7977(3) 0.51847(9) 0.0372(7) Uani 1 1 d . . .
H43 H 0.9958 0.7840 0.4871 0.045 Uiso 1 1 calc R . .
C42 C 0.89829(14) 0.8800(3) 0.51724(8) 0.0303(6) Uani 1 1 d . . .
H42 H 0.8777 0.9226 0.4851 0.036 Uiso 1 1 calc R . .
C62 C 0.20932(14) -0.1446(3) 0.26409(8) 0.0280(6) Uani 1 1 d . . .
H62 H 0.2287 -0.0813 0.2924 0.034 Uiso 1 1 calc R . .
C35 C 0.85151(15) 1.4117(3) 0.53891(10) 0.0357(6) Uani 1 1 d . . .
H35 H 0.8856 1.4855 0.5563 0.043 Uiso 1 1 calc R . .
C63 C 0.19122(14) -0.3029(3) 0.27221(10) 0.0372(7) Uani 1 1 d . . .
H63 H 0.1984 -0.3473 0.3062 0.045 Uiso 1 1 calc R . .
C34 C 0.81344(15) 1.4513(3) 0.49208(10) 0.0372(7) Uani 1 1 d . . .
H34 H 0.8213 1.5521 0.4772 0.045 Uiso 1 1 calc R . .
C65 C 0.15100(14) -0.3299(3) 0.18221(10) 0.0378(7) Uani 1 1 d . . .
H65 H 0.1305 -0.3926 0.1540 0.045 Uiso 1 1 calc R . .
C33 C 0.76408(15) 1.3446(3) 0.46706(9) 0.0337(6) Uani 1 1 d . . .
H33 H 0.7379 1.3718 0.4347 0.040 Uiso 1 1 calc R . .
C64 C 0.16295(15) -0.3947(3) 0.23103(11) 0.0408(7) Uani 1 1 d . . .
H64 H 0.1518 -0.5028 0.2365 0.049 Uiso 1 1 calc R . .
O1G O 0.41482(10) 0.8847(2) 0.58820(6) 0.0448(5) Uani 1 1 d . . .
N1G N 0.61194(12) 1.1211(2) 0.64719(7) 0.0326(5) Uani 1 1 d . . .
C2G C 0.54770(15) 1.0414(3) 0.62959(8) 0.0290(6) Uani 1 1 d . . .
H2G H 0.5537 0.9662 0.6026 0.035 Uiso 1 1 calc R . .
C3G C 0.47241(14) 1.0630(3) 0.64886(8) 0.0283(6) Uani 1 1 d . . .
C5G C 0.53035(15) 1.2542(3) 0.70654(8) 0.0351(6) Uani 1 1 d . . .
H5G H 0.5264 1.3299 0.7336 0.042 Uiso 1 1 calc R . .
C4G C 0.46371(15) 1.1714(3) 0.68824(8) 0.0323(6) Uani 1 1 d . . .
H4G H 0.4136 1.1892 0.7025 0.039 Uiso 1 1 calc R . .
C6G C 0.60185(16) 1.2254(3) 0.68509(8) 0.0363(6) Uani 1 1 d . . .
H6G H 0.6466 1.2832 0.6980 0.044 Uiso 1 1 calc R . .
C7G C 0.40512(15) 0.9704(3) 0.62591(9) 0.0339(6) Uani 1 1 d . . .
C8G C 0.32663(15) 0.9838(3) 0.64909(10) 0.0506(8) Uani 1 1 d . . .
H8G1 H 0.2885 0.9171 0.6295 0.076 Uiso 1 1 calc R . .
H8G2 H 0.3089 1.0934 0.6473 0.076 Uiso 1 1 calc R . .
H8G3 H 0.3307 0.9497 0.6857 0.076 Uiso 1 1 calc R . .
H3O H 0.7091(17) 1.059(3) 0.6171(10) 0.076(10) Uiso 1 1 d . . .
H2O H 0.3030(15) 0.037(3) 0.1602(8) 0.048(8) Uiso 1 1 d . . .

loop_
_atom_site_aniso_label
_atom_site_aniso_U_11
_atom_site_aniso_U_22
_atom_site_aniso_U_33
_atom_site_aniso_U_23
_atom_site_aniso_U_13
_atom_site_aniso_U_12
O2 0.0230(10) 0.0333(10) 0.0216(8) 0.0015(7) 0.0035(7) 0.0055(9)
O1 0.0191(10) 0.0388(10) 0.0346(9) -0.0131(7) 0.0054(8) -0.0026(8)
O3 0.0231(11) 0.0407(11) 0.0186(8) -0.0039(7) 0.0020(7) 0.0012(8)
C8 0.0157(13) 0.0232(13) 0.0207(11) 0.0021(10) 0.0010(10) -0.0009(10)
C12 0.0147(13) 0.0186(12) 0.0152(11) 0.0001(9) -0.0007(9) -0.0038(10)
C21 0.0203(14) 0.0229(13) 0.0196(11) -0.0002(10) -0.0024(10) -0.0032(11)
C51 0.0172(13) 0.0160(12) 0.0221(12) -0.0036(10) -0.0030(10) -0.0027(10)
C7 0.0198(14) 0.0198(12) 0.0177(11) 0.0026(10) -0.0052(10) -0.0054(10)
C46 0.0274(16) 0.0255(14) 0.0223(12) -0.0041(10) -0.0026(11) -0.0045(12)
C11 0.0181(14) 0.0171(12) 0.0158(11) 0.0019(9) -0.0025(10) -0.0042(10)
C56 0.0199(14) 0.0274(14) 0.0222(12) 0.0042(10) -0.0003(10) 0.0002(11)
C61 0.0137(13) 0.0186(13) 0.0250(12) -0.0039(10) 0.0004(10) 0.0001(10)
C23 0.0175(14) 0.0245(13) 0.0181(11) -0.0054(10) -0.0011(10) -0.0042(11)
C22 0.0219(14) 0.0238(13) 0.0207(12) 0.0018(10) 0.0010(10) 0.0017(12)
C6 0.0239(15) 0.0254(13) 0.0187(11) -0.0055(10) 0.0008(10) -0.0041(11)
C5 0.0160(14) 0.0288(14) 0.0214(12) -0.0005(10) 0.0016(10) -0.0022(11)
C3 0.0159(13) 0.0237(13) 0.0255(12) 0.0051(10) -0.0027(10) -0.0034(11)
C10 0.0172(13) 0.0193(13) 0.0192(11) -0.0023(10) -0.0020(10) -0.0015(11)
C54 0.0213(15) 0.0293(14) 0.0377(14) -0.0024(12) -0.0046(12) 0.0013(11)
C32 0.0243(15) 0.0262(14) 0.0243(12) -0.0029(10) 0.0034(11) -0.0020(11)
C25 0.0191(14) 0.0204(13) 0.0238(12) 0.0016(10) 0.0006(10) -0.0016(11)
C26 0.0184(14) 0.0233(13) 0.0153(11) -0.0016(10) -0.0009(10) -0.0006(11)
C1 0.0217(14) 0.0220(13) 0.0212(12) -0.0043(10) 0.0005(10) -0.0007(11)
C24 0.0182(14) 0.0208(13) 0.0242(12) 0.0032(10) -0.0028(10) -0.0021(11)
C44 0.0186(15) 0.0309(15) 0.0480(16) -0.0028(12) -0.0044(12) 0.0032(12)
C31 0.0191(14) 0.0213(13) 0.0240(12) -0.0049(10) 0.0044(10) -0.0019(11)
C13 0.0161(13) 0.0183(12) 0.0183(11) 0.0008(9) -0.0027(10) -0.0028(10)
C41 0.0169(13) 0.0198(13) 0.0232(12) -0.0046(10) -0.0010(10) -0.0042(10)
C9 0.0212(15) 0.0204(13) 0.0231(12) 0.0001(10) -0.0016(11) -0.0020(11)
C2 0.0193(14) 0.0184(12) 0.0206(12) 0.0017(10) -0.0035(10) -0.0051(11)
C36 0.0203(14) 0.0280(15) 0.0336(13) -0.0062(11) -0.0008(11) -0.0038(12)
C52 0.0243(15) 0.0263(14) 0.0202(12) -0.0015(10) -0.0008(10) 0.0010(12)
C4 0.0186(14) 0.0242(13) 0.0196(11) -0.0012(10) 0.0007(10) -0.0027(11)
C66 0.0239(15) 0.0281(15) 0.0310(13) -0.0096(11) 0.0007(11) -0.0034(12)
C45 0.0301(16) 0.0320(15) 0.0344(14) -0.0018(12) -0.0118(12) 0.0011(12)
C55 0.0250(15) 0.0336(15) 0.0297(13) -0.0025(11) 0.0035(11) -0.0004(12)
C53 0.0293(16) 0.0305(15) 0.0262(12) 0.0021(11) -0.0086(11) 0.0026(12)
C43 0.0309(17) 0.0422(16) 0.0394(15) -0.0006(13) 0.0106(13) 0.0047(13)
C42 0.0274(16) 0.0359(15) 0.0275(13) 0.0029(11) 0.0021(11) 0.0055(12)
C62 0.0280(16) 0.0239(14) 0.0318(13) 0.0011(11) -0.0038(11) -0.0027(11)
C35 0.0263(16) 0.0255(15) 0.0560(17) -0.0125(13) 0.0095(13) -0.0074(12)
C63 0.0297(17) 0.0320(16) 0.0496(16) 0.0139(13) -0.0011(13) 0.0019(13)
C34 0.0358(18) 0.0249(15) 0.0523(17) 0.0039(13) 0.0178(14) 0.0006(13)
C65 0.0268(16) 0.0323(17) 0.0541(17) -0.0173(13) 0.0000(13) -0.0045(13)
C33 0.0363(18) 0.0285(15) 0.0368(14) 0.0055(12) 0.0085(12) 0.0068(13)
C64 0.0276(17) 0.0171(14) 0.078(2) -0.0050(14) 0.0062(15) 0.0005(12)
O1G 0.0394(12) 0.0518(12) 0.0436(10) -0.0151(9) 0.0052(9) -0.0052(9)
N1G 0.0294(14) 0.0374(13) 0.0305(11) 0.0010(10) -0.0046(10) 0.0013(11)
C2G 0.0288(17) 0.0312(15) 0.0271(13) 0.0012(11) 0.0035(12) 0.0060(12)
C3G 0.0279(16) 0.0305(15) 0.0264(13) 0.0060(11) -0.0008(11) 0.0011(12)
C5G 0.0392(18) 0.0420(16) 0.0243(13) -0.0007(11) 0.0052(12) -0.0030(14)
C4G 0.0348(17) 0.0387(16) 0.0238(13) -0.0036(12) 0.0044(11) 0.0023(13)
C6G 0.0390(18) 0.0413(17) 0.0284(14) 0.0037(13) -0.0008(12) -0.0010(13)
C7G 0.0350(18) 0.0335(16) 0.0331(14) 0.0006(12) 0.0012(12) 0.0028(13)
C8G 0.0308(18) 0.063(2) 0.0584(17) -0.0167(15) 0.0113(14) -0.0108(15)

loop_
_atom_type_symbol
_atom_type_description
_atom_type_scat_dispersion_real
_atom_type_scat_dispersion_imag
_atom_type_scat_source
C C 0.0033 0.0016 'International Tables Vol C Tables 4.2.6.8 and 6.1.1.4'
H H 0.0000 0.0000 'International Tables Vol C Tables 4.2.6.8 and 6.1.1.4'
N N 0.0061 0.0033 'International Tables Vol C Tables 4.2.6.8 and 6.1.1.4'
O O 0.0106 0.0060 'International Tables Vol C Tables 4.2.6.8 and 6.1.1.4'

loop_
_geom_angle_atom_site_label_1
_geom_angle_atom_site_label_2
_geom_angle_atom_site_label_3
_geom_angle
_geom_angle_site_symmetry_1
_geom_angle_site_symmetry_3
_geom_angle_publ_flag
C13 C8 C7 118.6(2) . . ?
C5 C12 C13 120.37(19) . . ?
C5 C12 C11 130.8(2) . . ?
C13 C12 C11 108.84(17) . . ?
C22 C21 C7 177.0(2) . . ?
C52 C51 C56 119.0(2) . . ?
C52 C51 C26 122.28(18) . . ?
C56 C51 C26 118.68(17) . . ?
C8 C7 C6 119.1(2) . . ?
C8 C7 C21 121.9(2) . . ?
C6 C7 C21 118.98(19) . . ?
C41 C46 C45 120.9(2) . . ?
C4 C11 C10 120.20(19) . . ?
C4 C11 C12 131.21(19) . . ?
C10 C11 C12 108.50(18) . . ?
C55 C56 C51 120.79(19) . . ?
C62 C61 C66 119.3(2) . . ?
C62 C61 C26 122.65(18) . . ?
C66 C61 C26 118.02(18) . . ?
O3 C23 C22 109.84(17) . . ?
O3 C23 C41 106.33(16) . . ?
C22 C23 C41 109.12(17) . . ?
O3 C23 C31 110.09(16) . . ?
C22 C23 C31 110.60(17) . . ?
C41 C23 C31 110.77(17) . . ?
C21 C22 C23 178.4(2) . . ?
C5 C6 C7 122.0(2) . . ?
C12 C5 C6 118.4(2) . . ?
C4 C3 C2 121.9(2) . . ?
C1 C10 C11 121.4(2) . . ?
C1 C10 C9 129.50(19) . . ?
C11 C10 C9 108.87(18) . . ?
C53 C54 C55 119.4(2) . . ?
C31 C32 C33 120.4(2) . . ?
C24 C25 C26 179.0(2) . . ?
O2 C26 C25 108.99(17) . . ?
O2 C26 C61 110.25(15) . . ?
C25 C26 C61 111.76(16) . . ?
O2 C26 C51 107.68(16) . . ?
C25 C26 C51 108.77(17) . . ?
C61 C26 C51 109.29(17) . . ?
C10 C1 C2 119.02(19) . . ?
C25 C24 C2 177.5(2) . . ?
C43 C44 C45 119.2(2) . . ?
C32 C31 C36 118.9(2) . . ?
C32 C31 C23 122.78(19) . . ?
C36 C31 C23 118.28(19) . . ?
C8 C13 C12 121.51(18) . . ?
C8 C13 C9 129.9(2) . . ?
C12 C13 C9 108.57(18) . . ?
C46 C41 C42 118.4(2) . . ?
C46 C41 C23 121.09(18) . . ?
C42 C41 C23 120.52(18) . . ?
O1 C9 C10 127.09(18) . . ?
O1 C9 C13 127.6(2) . . ?
C10 C9 C13 105.22(17) . . ?
C3 C2 C1 118.95(19) . . ?
C3 C2 C24 120.4(2) . . ?
C1 C2 C24 120.58(19) . . ?
C35 C36 C31 120.0(2) . . ?
C53 C52 C51 120.0(2) . . ?
C11 C4 C3 118.48(19) . . ?
C65 C66 C61 120.8(2) . . ?
C44 C45 C46 120.0(2) . . ?
C56 C55 C54 120.1(2) . . ?
C54 C53 C52 120.7(2) . . ?
C44 C43 C42 120.9(2) . . ?
C43 C42 C41 120.6(2) . . ?
C61 C62 C63 119.7(2) . . ?
C34 C35 C36 120.4(2) . . ?
C64 C63 C62 120.2(2) . . ?
C33 C34 C35 119.7(2) . . ?
C66 C65 C64 120.0(2) . . ?
C34 C33 C32 120.5(2) . . ?
C65 C64 C63 120.0(2) . . ?
C6G N1G C2G 116.9(2) . . ?
N1G C2G C3G 123.5(2) . . ?
C4G C3G C2G 118.3(2) . . ?
C4G C3G C7G 122.6(2) . . ?
C2G C3G C7G 119.1(2) . . ?
C6G C5G C4G 119.4(2) . . ?
C3G C4G C5G 118.2(2) . . ?
N1G C6G C5G 123.7(2) . . ?
O1G C7G C8G 120.9(2) . . ?
O1G C7G C3G 120.0(2) . . ?
C8G C7G C3G 119.1(2) . . ?

loop_
_geom_bond_atom_site_label_1
_geom_bond_atom_site_label_2
_geom_bond_distance
_geom_bond_site_symmetry_2
_geom_bond_publ_flag
O2 C26 1.436(2) . ?
O1 C9 1.222(2) . ?
O3 C23 1.426(2) . ?
C8 C13 1.385(3) . ?
C8 C7 1.400(3) . ?
C12 C5 1.381(3) . ?
C12 C13 1.398(3) . ?
C12 C11 1.480(3) . ?
C21 C22 1.189(3) . ?
C21 C7 1.439(3) . ?
C51 C52 1.385(3) . ?
C51 C56 1.392(3) . ?
C51 C26 1.534(3) . ?
C7 C6 1.403(3) . ?
C46 C41 1.384(3) . ?
C46 C45 1.392(3) . ?
C11 C4 1.383(3) . ?
C11 C10 1.399(3) . ?
C56 C55 1.375(3) . ?
C61 C62 1.376(3) . ?
C61 C66 1.392(3) . ?
C61 C26 1.528(3) . ?
C23 C22 1.496(3) . ?
C23 C41 1.535(3) . ?
C23 C31 1.538(3) . ?
C6 C5 1.389(3) . ?
C3 C4 1.387(3) . ?
C3 C2 1.398(3) . ?
C10 C1 1.373(3) . ?
C10 C9 1.493(3) . ?
C54 C53 1.380(3) . ?
C54 C55 1.386(3) . ?
C32 C31 1.381(3) . ?
C32 C33 1.389(3) . ?
C25 C24 1.192(3) . ?
C25 C26 1.491(3) . ?
C1 C2 1.405(3) . ?
C24 C2 1.446(3) . ?
C44 C43 1.376(3) . ?
C44 C45 1.385(3) . ?
C31 C36 1.396(3) . ?
C13 C9 1.498(3) . ?
C41 C42 1.391(3) . ?
C36 C35 1.390(3) . ?
C52 C53 1.385(3) . ?
C66 C65 1.372(3) . ?
C43 C42 1.380(3) . ?
C62 C63 1.398(3) . ?
C35 C34 1.377(3) . ?
C63 C64 1.380(3) . ?
C34 C33 1.373(3) . ?
C65 C64 1.372(3) . ?
O1G C7G 1.226(3) . ?
N1G C6G 1.331(3) . ?
N1G C2G 1.342(3) . ?
C2G C3G 1.399(3) . ?
C3G C4G 1.379(3) . ?
C3G C7G 1.484(3) . ?
C5G C6G 1.373(3) . ?
C5G C4G 1.393(3) . ?
C7G C8G 1.484(3) . ?

loop_
_cod_related_entry_id
_cod_related_entry_database
_cod_related_entry_code
1 ChemSpider 21141929
